data_2005288
loop_
_publ_author_name
'Yamase, T.'
'Sugeta, M.'
'Ishikawa, E.'

_publ_section_title
;
 Zigzag Chain Structure of Hexaammonium Enneamolybdate Pentahydrate
;
_journal_issue 8
_journal_name_full 'Acta Crystallographica Section C'
_journal_page_first 1869
_journal_page_last 1872
_journal_paper_doi 10.1107/S010827019501585X
_journal_volume 52
_journal_year 1996
_chemical_formula_sum 'H34 Mo9 N6 O35'
_chemical_formula_weight 1541.747
_space_group_IT_number 2
_symmetry_cell_setting triclinic
_symmetry_space_group_name_Hall '-P 1'
_symmetry_space_group_name_H-M 'P -1'
_atom_type_scat_source IntTabIV
_cell_angle_alpha 95.31(1)
_cell_angle_beta 120.16(1)
_cell_angle_gamma 96.62(1)
_cell_formula_units_Z 2
_cell_length_a 10.622(2)
_cell_length_b 18.234(1)
_cell_length_c 10.400(2)
_cell_measurement_reflns_used 25
_cell_measurement_temperature 298
_cell_measurement_theta_max 12.5
_cell_measurement_theta_min 10
_cell_volume 1703.2(5)
_diffrn_measurement_device 'Rigaku AFC-5S'
_diffrn_measurement_method '\w/2\q scans'
_diffrn_radiation_type MoK\a
_diffrn_radiation_wavelength 0.71069
_diffrn_reflns_av_R_equivalents 0.018
_diffrn_reflns_limit_h_max 11
_diffrn_reflns_limit_h_min -13
_diffrn_reflns_limit_k_max 23
_diffrn_reflns_limit_k_min -23
_diffrn_reflns_limit_l_max 13
_diffrn_reflns_limit_l_min 0
_diffrn_reflns_number 7807
_diffrn_reflns_theta_max 27.5
_diffrn_standards_decay_% 1.6
_diffrn_standards_interval_count 100
_diffrn_standards_number 3
_exptl_absorpt_coefficient_mu 3.24
_exptl_absorpt_correction_T_max 0.97
_exptl_absorpt_correction_T_min 0.84
_exptl_absorpt_correction_type 'refdelf (DIFABS; Walker & Stuart, 1983)'
_exptl_crystal_colour colourless
_exptl_crystal_density_diffrn 3.01
_exptl_crystal_description 'thin plate'
_exptl_crystal_size_max 0.3
_exptl_crystal_size_mid 0.15
_exptl_crystal_size_min 0.01
_refine_diff_density_max '2.46 (at 0.71 \%A from O33)'
_refine_diff_density_min '-1.18 (at 0.61 \%A from O33)'
_refine_ls_extinction_method none
_refine_ls_goodness_of_fit_obs 1.826
_refine_ls_hydrogen_treatment 'H atoms not located'
_refine_ls_number_parameters 246
_refine_ls_number_reflns 6280
_refine_ls_R_factor_obs 0.0414
_refine_ls_shift/esd_max 0.0109
_refine_ls_structure_factor_coef F
_refine_ls_weighting_details w=1/\s^2^(F)
_refine_ls_weighting_scheme calc
_refine_ls_wR_factor_obs 0.0337
_reflns_number_observed 6280
_reflns_number_total 7422
_reflns_observed_criterion I>2.0\s(I)
_cod_data_source_file oh1091.cif
_cod_data_source_block oh1091a
_cod_depositor_comments
;
The following automatic conversions were performed:

'_refine_ls_weighting_scheme' value ' w=1/\s^2^(F)' was changed to
'calc'. New tag '_refine_ls_weighting_details' was created. The value
of the new tag was set to 'w=1/\s^2^(F)'.

Automatic conversion script
Id: cif_fix_values 3143 2015-03-26 13:38:13Z robertas 
;
_cod_original_cell_volume 1703.0(10)
_cod_database_code 2005288

loop_
_symmetry_equiv_pos_as_xyz
x,y,z
-x,-y,-z

loop_
_atom_site_label
_atom_site_fract_x
_atom_site_fract_y
_atom_site_fract_z
_atom_site_B_iso_or_equiv
Mo1 1.14739(8) -.05520(4) .35422(8) 1.86(2)
Mo2 .82078(7) -.02037(4) .12146(7) 1.86(2)
Mo3 1.03597(7) .09269(4) .48056(7) 1.60(2)
Mo4 .68298(7) .10210(4) .23128(8) 1.87(2)
Mo5 .88131(8) .28433(4) .30654(8) 2.06(2)
Mo6 .72850(7) .31048(4) -.07940(7) 1.77(2)
Mo7 .91794(7) .48640(4) .10453(7) 1.55(2)
Mo8 .63906(7) .44425(4) -0.27349(7) 1.81(2)
Mo9 .83393(7) .61325(4) -0.14701(8) 1.75(2)
O1 1.0982(6) -0.1454(3) .2594(6) 2.9(1)
O2 1.3236(6) -.0250(3) .3928(6) 2.9(1)
O3 .7680(6) .0213(3) -.0343(6) 2.7(1)
O4 .7606(6) -0.1138(3) .0532(6) 2.7(1)
O5 1.0960(6) .1841(3) .5665(6) 2.6(1)
O6 .5382(6) .0960(3) .2605(6) 2.9(1)
O7 .6226(6) .1340(3) .0642(6) 2.9(1)
O8 1.0281(5) -.0115(3) .1819(6) 2.0(1)
O9 1.1896(6) .0680(3) .4761(6) 2.0(1)
O10 .9064(5) .0946(3) .2749(5) 1.8(1)
O11 .6684(5) -.0012(3) .1651(6) 2.0(1)
O12 .8235(5) .0782(3) .4583(5) 1.9(1)
O13 1.0525(5) .0394(3) .6397(5) 1.7(1)
O14 .7832(6) .2090(3) .3451(6) 2.2(1)
O15 .9599(7) .3567(3) .4600(7) 3.4(1)
O16 1.0178(6) .2519(3) .2893(6) 3.0(1)
O17 .7573(6) .3138(3) .1306(6) 2.2(1)
O18 .8025(6) .2336(3) -.0882(6) 2.8(1)
O19 .5427(6) .2752(3) -0.1606(6) 2.7(1)
O20 .9428(6) .4811(3) .2777(6) 2.4(1)
O21 .4616(6) .4082(3) -0.3200(6) 2.5(1)
O22 .6290(6) .4478(3) -0.4417(6) 2.7(1)
O23 .8193(6) .6977(3) -.0740(6) 2.7(1)
O24 .7846(6) .6185(3) -0.3289(6) 2.6(1)
O25 .7191(5) .3500(3) -0.2457(5) 1.9(1)
O26 .7222(5) .4304(3) -.0315(5) 1.7(1)
O27 .8836(5) .5780(3) .0802(5) 1.9(1)
O28 .6507(5) .5462(3) -0.2014(5) 2.0(1)
O29 1.0442(5) .6217(3) -.0563(5) 1.8(1)
O30 1.1179(5) .5040(3) .1427(5) 1.8(1)
O31 .3070(7) .1298(3) .2941(7) 3.7(1)
O32 .558(1) .3089(5) .364(1) 8.4(3)
O33 .580(1) .4535(5) .139(1) 8.7(3)
O34 .6032(9) .1907(4) .5601(9) 6.0(2)
O35 .7019(8) .6458(4) .1737(9) 5.6(2)
N1 .9798(7) -0.1439(4) -.0641(7) 2.6(1)
N2 1.2040(8) .4858(4) .5618(8) 3.2(1)
N3 .9465(9) .2929(5) .7010(9) 4.1(2)
N4 .5127(8) .0817(4) .7432(8) 3.0(1)
N5 .4308(8) .2556(4) .0486(8) 3.5(2)
N6 1.3260(8) .2585(4) .5001(8) 3.4(2)

loop_
_geom_bond_atom_site_label_1
_geom_bond_atom_site_label_2
_geom_bond_site_symmetry_2
_geom_bond_distance
_geom_bond_publ_flag
Mo1 O1 . 1.712(6) yes
Mo1 O2 . 1.714(6) yes
Mo1 O8 . 1.915(5) yes
Mo1 O9 . 2.350(5) yes
Mo1 O12 2_756 1.910(5) yes
Mo1 O13 2_756 2.207(5) yes
Mo2 O3 . 1.712(5) yes
Mo2 O4 . 1.698(6) yes
Mo2 O8 . 1.944(5) yes
Mo2 O10 . 2.291(5) yes
Mo2 O11 . 1.946(5) yes
Mo2 O13 2_756 2.238(5) yes
Mo3 O5 . 1.700(6) yes
Mo3 O9 . 1.764(5) yes
Mo3 O10 . 1.880(5) yes
Mo3 O12 . 2.132(5) yes
Mo3 O13 . 1.939(5) yes
Mo3 O13 2_756 2.447(5) yes
Mo4 O6 . 1.705(6) yes
Mo4 O7 . 1.710(6) yes
Mo4 O10 . 2.205(5) yes
Mo4 O11 . 1.905(5) yes
Mo4 O12 . 2.190(5) yes
Mo4 O14 . 2.040(5) yes
Mo5 O14 . 1.824(5) yes
Mo5 O15 . 1.733(6) yes
Mo5 O16 . 1.709(6) yes
Mo5 O17 . 1.815(5) yes
Mo6 O17 . 2.042(5) yes
Mo6 O18 . 1.701(6) yes
Mo6 O19 . 1.719(6) yes
Mo6 O25 . 1.896(5) yes
Mo6 O26 . 2.213(5) yes
Mo6 O29 2_765 2.217(5) yes
Mo7 O20 . 1.699(5) yes
Mo7 O26 . 1.912(5) yes
Mo7 O27 . 1.765(5) yes
Mo7 O29 2_765 2.121(5) yes
Mo7 O30 . 1.935(5) yes
Mo7 O30 2_765 2.429(5) yes
Mo8 O21 . 1.721(5) yes
Mo8 O22 . 1.706(5) yes
Mo8 O25 . 1.985(5) yes
Mo8 O26 . 2.261(5) yes
Mo8 O28 . 1.906(5) yes
Mo8 O30 2_765 2.253(5) yes
Mo9 O23 . 1.711(6) yes
Mo9 O24 . 1.706(5) yes
Mo9 O27 . 2.320(5) yes
Mo9 O28 . 1.954(5) yes
Mo9 O29 . 1.919(5) yes
Mo9 O30 . 2.254(5) yes
